data_7151833
loop_
_publ_author_name
'Zhou, Bing'
'Li, Xiaomei'
'Tang, Huanyu'
'Miao, Zehong'
'Feng, Huijin'
'Li, Yuanchao'

_publ_section_title
;
 Total synthesis of novel D-ring-modified triptolide analogues:
 structure-cytotoxic activity relationship studies on the D-ring of
 triptolide.
;
_journal_issue 9
_journal_name_full 'Organic &amp; biomolecular chemistry'
_journal_page_first 3176
_journal_page_last 3179
_journal_paper_doi 10.1039/c0ob01239d
_journal_volume 9
_journal_year 2011
_chemical_absolute_configuration ad
_chemical_formula_sum 'C21 H26 O3'
_chemical_formula_weight 326.42
_chemical_name_systematic
;
?
;
_space_group_IT_number 4
_symmetry_cell_setting monoclinic
_symmetry_space_group_name_Hall 'P 2yb'
_symmetry_space_group_name_H-M 'P 1 21 1'
_atom_sites_solution_hydrogens geom
_atom_sites_solution_primary direct
_atom_sites_solution_secondary difmap
_audit_creation_method SHELXL-97
_cell_angle_alpha 90.00
_cell_angle_beta 109.5520(10)
_cell_angle_gamma 90.00
_cell_formula_units_Z 2
_cell_length_a 9.5128(8)
_cell_length_b 7.9036(7)
_cell_length_c 12.3434(10)
_cell_measurement_reflns_used 3350
_cell_measurement_temperature 293(2)
_cell_measurement_theta_max 56.153
_cell_measurement_theta_min 4.718
_cell_volume 874.53(13)
_computing_cell_refinement 'Bruker SMART'
_computing_data_collection 'Bruker SMART'
_computing_data_reduction 'Bruker SHELXTL'
_computing_molecular_graphics 'Bruker SHELXTL'
_computing_publication_material 'Bruker SHELXTL'
_computing_structure_refinement 'SHELXL-97 (Sheldrick, 1997)'
_computing_structure_solution 'SHELXS-97 (Sheldrick, 1990)'
_diffrn_ambient_temperature 293(2)
_diffrn_measured_fraction_theta_full 0.994
_diffrn_measured_fraction_theta_max 0.994
_diffrn_measurement_device_type 'CCD area detector'
_diffrn_measurement_method 'phi and omega scans'
_diffrn_radiation_monochromator graphite
_diffrn_radiation_source 'fine-focus sealed tube'
_diffrn_radiation_type MoK\a
_diffrn_radiation_wavelength 0.71073
_diffrn_reflns_av_R_equivalents 0.0343
_diffrn_reflns_av_sigmaI/netI 0.0263
_diffrn_reflns_limit_h_max 5
_diffrn_reflns_limit_h_min -12
_diffrn_reflns_limit_k_max 10
_diffrn_reflns_limit_k_min -9
_diffrn_reflns_limit_l_max 15
_diffrn_reflns_limit_l_min -14
_diffrn_reflns_number 5161
_diffrn_reflns_theta_full 27.00
_diffrn_reflns_theta_max 27.00
_diffrn_reflns_theta_min 1.75
_exptl_absorpt_coefficient_mu 0.081
_exptl_absorpt_correction_T_max 1.0000
_exptl_absorpt_correction_T_min 0.4131
_exptl_absorpt_correction_type empirical
_exptl_absorpt_process_details sadabs
_exptl_crystal_colour colorless
_exptl_crystal_density_diffrn 1.240
_exptl_crystal_density_method 'not measured'
_exptl_crystal_description prismatic
_exptl_crystal_F_000 352
_exptl_crystal_size_max 0.395
_exptl_crystal_size_mid 0.321
_exptl_crystal_size_min 0.269
_refine_diff_density_max 0.189
_refine_diff_density_min -0.216
_refine_diff_density_rms 0.048
_refine_ls_abs_structure_details 'Flack H D (1983), Acta Cryst. A39, 876-881'
_refine_ls_abs_structure_Flack 10(10)
_refine_ls_extinction_method none
_refine_ls_goodness_of_fit_ref 1.043
_refine_ls_hydrogen_treatment constr
_refine_ls_matrix_type full
_refine_ls_number_parameters 221
_refine_ls_number_reflns 2038
_refine_ls_number_restraints 1
_refine_ls_restrained_S_all 1.043
_refine_ls_R_factor_all 0.0493
_refine_ls_R_factor_gt 0.0472
_refine_ls_shift/su_max 0.005
_refine_ls_shift/su_mean 0.001
_refine_ls_structure_factor_coef Fsqd
_refine_ls_weighting_details 'calc w=1/[\s^2^(Fo^2^)+(0.1029P)^2^+0.0000P] where P=(Fo^2^+2Fc^2^)/3'
_refine_ls_weighting_scheme calc
_refine_ls_wR_factor_gt 0.1288
_refine_ls_wR_factor_ref 0.1314
_reflns_number_gt 1903
_reflns_number_total 2038
_reflns_threshold_expression >2sigma(I)
_cod_data_source_file c0ob01239d.txt
_cod_data_source_block cd201557
_cod_depositor_comments
;
The following automatic conversions were performed:
'_symmetry_cell_setting' value 'Monoclinic' changed to 'monoclinic'
according to '/home/saulius/struct/CIF-dictionaries/cif_core.dic'
dictionary named 'cif_core.dic' version 2.4.1 from 2010-06-29.

Automatic conversion script
Id: cif_fix_enum 1555 2011-01-17 13:19:09Z saulius 
;
_cod_original_sg_symbol_H-M P2(1)
_cod_database_code 7151833

loop_
_symmetry_equiv_pos_as_xyz
'x, y, z'
'-x, y+1/2, -z'

loop_
_atom_site_label
_atom_site_type_symbol
_atom_site_fract_x
_atom_site_fract_y
_atom_site_fract_z
_atom_site_U_iso_or_equiv
_atom_site_adp_type
_atom_site_occupancy
_atom_site_symmetry_multiplicity
_atom_site_calc_flag
_atom_site_refinement_flags
_atom_site_disorder_assembly
_atom_site_disorder_group
O1 O 0.3863(3) -0.1653(3) 0.5562(2) 0.0729(6) Uani 1 1 d . . .
O2 O 0.3339(2) -0.0268(3) 0.39075(16) 0.0693(6) Uani 1 1 d . . .
O3 O 0.29616(17) 0.2219(2) 1.05855(13) 0.0484(4) Uani 1 1 d . . .
C1 C 0.2618(2) 0.4669(3) 0.58151(18) 0.0454(5) Uani 1 1 d . . .
H1A H 0.3675 0.4844 0.6214 0.054 Uiso 1 1 calc R . .
H1B H 0.2110 0.5733 0.5815 0.054 Uiso 1 1 calc R . .
C2 C 0.2375(3) 0.4135(4) 0.4563(2) 0.0568(6) Uani 1 1 d . . .
H2A H 0.1347 0.4345 0.4093 0.068 Uiso 1 1 calc R . .
H2B H 0.3011 0.4806 0.4259 0.068 Uiso 1 1 calc R . .
C3 C 0.2723(3) 0.2317(4) 0.45080(19) 0.0501(5) Uani 1 1 d . . .
C4 C 0.2996(2) 0.1248(3) 0.53813(18) 0.0434(5) Uani 1 1 d . . .
C5 C 0.2975(2) 0.1721(3) 0.65522(17) 0.0374(4) Uani 1 1 d . . .
H5 H 0.4001 0.2027 0.7008 0.045 Uiso 1 1 calc R . .
C6 C 0.2504(3) 0.0346(3) 0.72228(19) 0.0446(5) Uani 1 1 d . . .
H6A H 0.3013 -0.0705 0.7187 0.053 Uiso 1 1 calc R . .
H6B H 0.1437 0.0155 0.6899 0.053 Uiso 1 1 calc R . .
C7 C 0.2918(3) 0.0942(3) 0.84673(18) 0.0440(5) Uani 1 1 d . . .
H7A H 0.2385 0.0254 0.8853 0.053 Uiso 1 1 calc R . .
H7B H 0.3976 0.0753 0.8850 0.053 Uiso 1 1 calc R . .
C8 C 0.2580(2) 0.2778(2) 0.86026(17) 0.0366(4) Uani 1 1 d . . .
C9 C 0.2173(2) 0.3912(2) 0.76761(16) 0.0356(4) Uani 1 1 d . . .
C10 C 0.2031(2) 0.3331(3) 0.64629(15) 0.0360(4) Uani 1 1 d . . .
C11 C 0.1800(2) 0.5556(3) 0.78675(19) 0.0440(5) Uani 1 1 d . . .
H11 H 0.1513 0.6313 0.7256 0.053 Uiso 1 1 calc R . .
C12 C 0.1845(3) 0.6098(3) 0.89451(19) 0.0483(5) Uani 1 1 d . . .
H12 H 0.1581 0.7207 0.9043 0.058 Uiso 1 1 calc R . .
C13 C 0.2278(2) 0.5013(3) 0.98806(19) 0.0433(5) Uani 1 1 d . . .
C14 C 0.2628(2) 0.3362(3) 0.96863(17) 0.0392(4) Uani 1 1 d . . .
C15 C 0.2309(3) 0.5595(4) 1.1064(2) 0.0544(6) Uani 1 1 d . . .
H15 H 0.3084 0.4933 1.1630 0.065 Uiso 1 1 calc R . .
C16 C 0.2725(5) 0.7438(5) 1.1299(3) 0.0827(10) Uani 1 1 d . . .
H16A H 0.3584 0.7683 1.1084 0.124 Uiso 1 1 calc R . .
H16B H 0.2949 0.7667 1.2103 0.124 Uiso 1 1 calc R . .
H16C H 0.1906 0.8135 1.0860 0.124 Uiso 1 1 calc R . .
C17 C 0.0846(4) 0.5164(7) 1.1226(3) 0.0885(12) Uani 1 1 d . . .
H17A H 0.0877 0.5507 1.1980 0.133 Uiso 1 1 calc R . .
H17B H 0.0681 0.3965 1.1144 0.133 Uiso 1 1 calc R . .
H17C H 0.0048 0.5744 1.0658 0.133 Uiso 1 1 calc R . .
C18 C 0.2890(4) 0.1423(5) 0.3496(2) 0.0674(7) Uani 1 1 d . . .
H18A H 0.1954 0.1409 0.2861 0.081 Uiso 1 1 calc R . .
H18B H 0.3645 0.1963 0.3246 0.081 Uiso 1 1 calc R . .
C19 C 0.3439(3) -0.0389(4) 0.5032(2) 0.0536(6) Uani 1 1 d . . .
C20 C 0.0357(2) 0.3026(3) 0.58140(19) 0.0485(5) Uani 1 1 d . . .
H20A H -0.0056 0.2352 0.6281 0.073 Uiso 1 1 calc R . .
H20B H 0.0239 0.2444 0.5106 0.073 Uiso 1 1 calc R . .
H20C H -0.0153 0.4093 0.5651 0.073 Uiso 1 1 calc R . .
C21 C 0.4513(3) 0.1885(4) 1.1121(2) 0.0567(6) Uani 1 1 d . . .
H21A H 0.4999 0.1923 1.0554 0.085 Uiso 1 1 calc R . .
H21B H 0.4642 0.0784 1.1468 0.085 Uiso 1 1 calc R . .
H21C H 0.4941 0.2723 1.1700 0.085 Uiso 1 1 calc R . .

loop_
_atom_site_aniso_label
_atom_site_aniso_U_11
_atom_site_aniso_U_22
_atom_site_aniso_U_33
_atom_site_aniso_U_23
_atom_site_aniso_U_13
_atom_site_aniso_U_12
O1 0.0986(14) 0.0460(11) 0.0865(14) -0.0048(10) 0.0477(12) 0.0127(11)
O2 0.0876(13) 0.0692(13) 0.0617(10) -0.0210(11) 0.0393(10) -0.0022(11)
O3 0.0531(8) 0.0523(9) 0.0436(8) 0.0116(7) 0.0211(6) 0.0051(7)
C1 0.0579(12) 0.0372(10) 0.0418(10) 0.0076(9) 0.0178(9) 0.0018(10)
C2 0.0755(15) 0.0552(14) 0.0434(11) 0.0092(11) 0.0247(11) 0.0068(12)
C3 0.0552(11) 0.0562(14) 0.0410(10) -0.0019(11) 0.0187(9) 0.0010(11)
C4 0.0448(9) 0.0431(11) 0.0443(11) -0.0068(10) 0.0174(8) -0.0009(9)
C5 0.0424(8) 0.0328(9) 0.0366(9) -0.0010(8) 0.0127(7) 0.0015(8)
C6 0.0578(11) 0.0287(9) 0.0487(11) 0.0013(9) 0.0198(9) 0.0020(9)
C7 0.0630(12) 0.0318(10) 0.0421(10) 0.0069(8) 0.0241(9) 0.0064(9)
C8 0.0399(8) 0.0319(9) 0.0397(9) 0.0009(8) 0.0154(7) 0.0015(7)
C9 0.0385(9) 0.0314(9) 0.0368(9) 0.0016(8) 0.0124(7) 0.0016(8)
C10 0.0413(9) 0.0307(9) 0.0352(9) 0.0008(7) 0.0121(7) 0.0020(8)
C11 0.0567(11) 0.0314(10) 0.0429(11) 0.0060(9) 0.0155(9) 0.0076(9)
C12 0.0578(11) 0.0361(11) 0.0514(12) -0.0043(10) 0.0190(9) 0.0058(9)
C13 0.0431(9) 0.0443(12) 0.0432(10) -0.0093(9) 0.0153(8) -0.0013(9)
C14 0.0380(8) 0.0420(11) 0.0394(9) 0.0020(8) 0.0153(7) -0.0002(8)
C15 0.0599(12) 0.0621(15) 0.0412(11) -0.0105(11) 0.0167(9) 0.0068(12)
C16 0.110(2) 0.0699(19) 0.0644(17) -0.0279(16) 0.0241(17) -0.001(2)
C17 0.0805(18) 0.134(4) 0.0661(16) -0.017(2) 0.0443(15) -0.008(2)
C18 0.0845(17) 0.0754(19) 0.0479(12) -0.0082(14) 0.0298(12) 0.0005(17)
C19 0.0563(13) 0.0514(14) 0.0601(13) -0.0140(13) 0.0287(11) -0.0038(11)
C20 0.0433(10) 0.0518(12) 0.0466(10) -0.0035(10) 0.0098(8) 0.0018(9)
C21 0.0570(11) 0.0638(16) 0.0430(10) 0.0092(11) 0.0083(9) 0.0089(12)

loop_
_atom_type_symbol
_atom_type_description
_atom_type_scat_dispersion_real
_atom_type_scat_dispersion_imag
_atom_type_scat_source
C C 0.0033 0.0000 'International Tables Vol C Tables 4.2.6.8 and 6.1.1.4'
H H 0.0000 0.0000 'International Tables Vol C Tables 4.2.6.8 and 6.1.1.4'
O O 0.0106 0.0000 'International Tables Vol C Tables 4.2.6.8 and 6.1.1.4'

loop_
_geom_angle_atom_site_label_1
_geom_angle_atom_site_label_2
_geom_angle_atom_site_label_3
_geom_angle
_geom_angle_site_symmetry_1
_geom_angle_site_symmetry_3
_geom_angle_publ_flag
C19 O2 C18 109.5(2) . . ?
C14 O3 C21 114.63(17) . . ?
C10 C1 C2 111.9(2) . . ?
C10 C1 H1A 109.2 . . ?
C2 C1 H1A 109.2 . . ?
C10 C1 H1B 109.2 . . ?
C2 C1 H1B 109.2 . . ?
H1A C1 H1B 107.9 . . ?
C3 C2 C1 110.5(2) . . ?
C3 C2 H2A 109.5 . . ?
C1 C2 H2A 109.5 . . ?
C3 C2 H2B 109.5 . . ?
C1 C2 H2B 109.5 . . ?
H2A C2 H2B 108.1 . . ?
C4 C3 C2 124.6(2) . . ?
C4 C3 C18 109.4(2) . . ?
C2 C3 C18 125.9(2) . . ?
C3 C4 C19 108.7(2) . . ?
C3 C4 C5 124.3(2) . . ?
C19 C4 C5 126.9(2) . . ?
C4 C5 C6 116.59(18) . . ?
C4 C5 C10 109.42(16) . . ?
C6 C5 C10 111.01(16) . . ?
C4 C5 H5 106.4 . . ?
C6 C5 H5 106.4 . . ?
C10 C5 H5 106.4 . . ?
C5 C6 C7 107.64(17) . . ?
C5 C6 H6A 110.2 . . ?
C7 C6 H6A 110.2 . . ?
C5 C6 H6B 110.2 . . ?
C7 C6 H6B 110.2 . . ?
H6A C6 H6B 108.5 . . ?
C8 C7 C6 114.55(17) . . ?
C8 C7 H7A 108.6 . . ?
C6 C7 H7A 108.6 . . ?
C8 C7 H7B 108.6 . . ?
C6 C7 H7B 108.6 . . ?
H7A C7 H7B 107.6 . . ?
C14 C8 C9 118.70(18) . . ?
C14 C8 C7 118.85(18) . . ?
C9 C8 C7 122.41(17) . . ?
C11 C9 C8 118.45(18) . . ?
C11 C9 C10 120.30(17) . . ?
C8 C9 C10 121.11(17) . . ?
C9 C10 C1 111.96(17) . . ?
C9 C10 C5 108.68(15) . . ?
C1 C10 C5 107.54(15) . . ?
C9 C10 C20 106.99(15) . . ?
C1 C10 C20 109.16(17) . . ?
C5 C10 C20 112.57(17) . . ?
C12 C11 C9 121.74(19) . . ?
C12 C11 H11 119.1 . . ?
C9 C11 H11 119.1 . . ?
C11 C12 C13 120.9(2) . . ?
C11 C12 H12 119.5 . . ?
C13 C12 H12 119.5 . . ?
C12 C13 C14 117.38(19) . . ?
C12 C13 C15 121.2(2) . . ?
C14 C13 C15 121.4(2) . . ?
O3 C14 C13 118.65(18) . . ?
O3 C14 C8 118.5(2) . . ?
C13 C14 C8 122.79(19) . . ?
C17 C15 C16 112.7(3) . . ?
C17 C15 C13 109.7(2) . . ?
C16 C15 C13 113.3(3) . . ?
C17 C15 H15 106.9 . . ?
C16 C15 H15 106.9 . . ?
C13 C15 H15 106.9 . . ?
C15 C16 H16A 109.5 . . ?
C15 C16 H16B 109.5 . . ?
H16A C16 H16B 109.5 . . ?
C15 C16 H16C 109.5 . . ?
H16A C16 H16C 109.5 . . ?
H16B C16 H16C 109.5 . . ?
C15 C17 H17A 109.5 . . ?
C15 C17 H17B 109.5 . . ?
H17A C17 H17B 109.5 . . ?
C15 C17 H17C 109.5 . . ?
H17A C17 H17C 109.5 . . ?
H17B C17 H17C 109.5 . . ?
O2 C18 C3 104.3(2) . . ?
O2 C18 H18A 110.9 . . ?
C3 C18 H18A 110.9 . . ?
O2 C18 H18B 110.9 . . ?
C3 C18 H18B 110.9 . . ?
H18A C18 H18B 108.9 . . ?
O1 C19 O2 120.9(2) . . ?
O1 C19 C4 131.1(2) . . ?
O2 C19 C4 108.0(2) . . ?
C10 C20 H20A 109.5 . . ?
C10 C20 H20B 109.5 . . ?
H20A C20 H20B 109.5 . . ?
C10 C20 H20C 109.5 . . ?
H20A C20 H20C 109.5 . . ?
H20B C20 H20C 109.5 . . ?
O3 C21 H21A 109.5 . . ?
O3 C21 H21B 109.5 . . ?
H21A C21 H21B 109.5 . . ?
O3 C21 H21C 109.5 . . ?
H21A C21 H21C 109.5 . . ?
H21B C21 H21C 109.5 . . ?

loop_
_geom_bond_atom_site_label_1
_geom_bond_atom_site_label_2
_geom_bond_distance
_geom_bond_site_symmetry_2
_geom_bond_publ_flag
O1 C19 1.189(4) . ?
O2 C19 1.363(3) . ?
O2 C18 1.443(5) . ?
O3 C14 1.383(3) . ?
O3 C21 1.425(3) . ?
C1 C10 1.539(3) . ?
C1 C2 1.543(3) . ?
C1 H1A 0.9700 . ?
C1 H1B 0.9700 . ?
C2 C3 1.481(4) . ?
C2 H2A 0.9700 . ?
C2 H2B 0.9700 . ?
C3 C4 1.325(3) . ?
C3 C18 1.489(3) . ?
C4 C19 1.469(3) . ?
C4 C5 1.499(3) . ?
C5 C6 1.522(3) . ?
C5 C10 1.539(3) . ?
C5 H5 0.9800 . ?
C6 C7 1.527(3) . ?
C6 H6A 0.9700 . ?
C6 H6B 0.9700 . ?
C7 C8 1.508(3) . ?
C7 H7A 0.9700 . ?
C7 H7B 0.9700 . ?
C8 C14 1.401(3) . ?
C8 C9 1.402(3) . ?
C9 C11 1.388(3) . ?
C9 C10 1.529(3) . ?
C10 C20 1.543(3) . ?
C11 C12 1.384(3) . ?
C11 H11 0.9300 . ?
C12 C13 1.386(3) . ?
C12 H12 0.9300 . ?
C13 C14 1.387(3) . ?
C13 C15 1.523(3) . ?
C15 C17 1.510(4) . ?
C15 C16 1.512(5) . ?
C15 H15 0.9800 . ?
C16 H16A 0.9600 . ?
C16 H16B 0.9600 . ?
C16 H16C 0.9600 . ?
C17 H17A 0.9600 . ?
C17 H17B 0.9600 . ?
C17 H17C 0.9600 . ?
C18 H18A 0.9700 . ?
C18 H18B 0.9700 . ?
C20 H20A 0.9600 . ?
C20 H20B 0.9600 . ?
C20 H20C 0.9600 . ?
C21 H21A 0.9600 . ?
C21 H21B 0.9600 . ?
C21 H21C 0.9600 . ?

loop_
_geom_torsion_atom_site_label_1
_geom_torsion_atom_site_label_2
_geom_torsion_atom_site_label_3
_geom_torsion_atom_site_label_4
_geom_torsion
_geom_torsion_site_symmetry_1
_geom_torsion_site_symmetry_2
_geom_torsion_site_symmetry_3
_geom_torsion_site_symmetry_4
_geom_torsion_publ_flag
C10 C1 C2 C3 -41.7(3) . . . . ?
C1 C2 C3 C4 8.9(4) . . . . ?
C1 C2 C3 C18 -168.1(2) . . . . ?
C2 C3 C4 C19 -174.4(2) . . . . ?
C18 C3 C4 C19 3.0(3) . . . . ?
C2 C3 C4 C5 0.7(4) . . . . ?
C18 C3 C4 C5 178.1(2) . . . . ?
C3 C4 C5 C6 148.9(2) . . . . ?
C19 C4 C5 C6 -36.9(3) . . . . ?
C3 C4 C5 C10 21.9(3) . . . . ?
C19 C4 C5 C10 -163.89(19) . . . . ?
C4 C5 C6 C7 166.52(17) . . . . ?
C10 C5 C6 C7 -67.3(2) . . . . ?
C5 C6 C7 C8 42.4(2) . . . . ?
C6 C7 C8 C14 167.07(17) . . . . ?
C6 C7 C8 C9 -10.9(3) . . . . ?
C14 C8 C9 C11 -1.5(3) . . . . ?
C7 C8 C9 C11 176.44(19) . . . . ?
C14 C8 C9 C10 -177.22(16) . . . . ?
C7 C8 C9 C10 0.8(3) . . . . ?
C11 C9 C10 C1 42.9(2) . . . . ?
C8 C9 C10 C1 -141.46(19) . . . . ?
C11 C9 C10 C5 161.58(17) . . . . ?
C8 C9 C10 C5 -22.8(2) . . . . ?
C11 C9 C10 C20 -76.6(2) . . . . ?
C8 C9 C10 C20 99.0(2) . . . . ?
C2 C1 C10 C9 -176.03(18) . . . . ?
C2 C1 C10 C5 64.7(2) . . . . ?
C2 C1 C10 C20 -57.8(2) . . . . ?
C4 C5 C10 C9 -173.39(16) . . . . ?
C6 C5 C10 C9 56.5(2) . . . . ?
C4 C5 C10 C1 -52.0(2) . . . . ?
C6 C5 C10 C1 177.93(17) . . . . ?
C4 C5 C10 C20 68.3(2) . . . . ?
C6 C5 C10 C20 -61.8(2) . . . . ?
C8 C9 C11 C12 1.1(3) . . . . ?
C10 C9 C11 C12 176.77(19) . . . . ?
C9 C11 C12 C13 0.5(3) . . . . ?
C11 C12 C13 C14 -1.5(3) . . . . ?
C11 C12 C13 C15 -179.1(2) . . . . ?
C21 O3 C14 C13 -102.0(2) . . . . ?
C21 O3 C14 C8 81.4(2) . . . . ?
C12 C13 C14 O3 -175.49(18) . . . . ?
C15 C13 C14 O3 2.2(3) . . . . ?
C12 C13 C14 C8 0.9(3) . . . . ?
C15 C13 C14 C8 178.61(19) . . . . ?
C9 C8 C14 O3 176.99(17) . . . . ?
C7 C8 C14 O3 -1.1(3) . . . . ?
C9 C8 C14 C13 0.6(3) . . . . ?
C7 C8 C14 C13 -177.49(19) . . . . ?
C12 C13 C15 C17 93.3(3) . . . . ?
C14 C13 C15 C17 -84.3(3) . . . . ?
C12 C13 C15 C16 -33.6(3) . . . . ?
C14 C13 C15 C16 148.9(2) . . . . ?
C19 O2 C18 C3 -0.2(3) . . . . ?
C4 C3 C18 O2 -1.8(3) . . . . ?
C2 C3 C18 O2 175.6(2) . . . . ?
C18 O2 C19 O1 -176.3(3) . . . . ?
C18 O2 C19 C4 2.0(3) . . . . ?
C3 C4 C19 O1 174.9(3) . . . . ?
C5 C4 C19 O1 -0.1(4) . . . . ?
C3 C4 C19 O2 -3.2(3) . . . . ?
C5 C4 C19 O2 -178.15(19) . . . . ?

loop_
_cod_related_entry_id
_cod_related_entry_database
_cod_related_entry_code
1 ChemSpider 30653488
